data_4338348
loop_
_publ_author_name
'Burgess, Samantha A.'
'Devarajan, Deepa'
'Bola\~no, Tamara'
'Ess, Daniel H.'
'Gunnoe, T. Brent'
'Sabat, Michal'
'Myers, William H.'

_publ_section_title
;
 1,2-Addition of Dihydrogen across Rhodium(III)-OMe Bonds.
;
_journal_issue 10
_journal_name_full 'Inorganic chemistry'
_journal_page_first 5328
_journal_page_last 5340
_journal_paper_doi 10.1021/ic500636m
_journal_volume 53
_journal_year 2014
_chemical_formula_sum 'C73 H73 B F24 N4 O2 Rh'
_chemical_formula_weight 1608.07
_chemical_name_systematic
; 
 ? 
;
_space_group_IT_number 2
_symmetry_cell_setting triclinic
_symmetry_space_group_name_Hall '-P 1'
_symmetry_space_group_name_H-M 'P -1'
_atom_sites_solution_hydrogens geom
_atom_sites_solution_primary direct
_atom_sites_solution_secondary difmap
_audit_creation_method SHELXL-97
_cell_angle_alpha 113.5400(10)
_cell_angle_beta 91.2830(10)
_cell_angle_gamma 107.7210(10)
_cell_formula_units_Z 2
_cell_length_a 12.0942(4)
_cell_length_b 19.0640(6)
_cell_length_c 19.0652(6)
_cell_measurement_reflns_used 9171
_cell_measurement_temperature 153(2)
_cell_measurement_theta_max 36.40
_cell_measurement_theta_min 3.26
_cell_volume 3786.2(2)
_computing_cell_refinement 'Bruker SAINT'
_computing_data_collection 'Bruker APEX2'
_computing_data_reduction 'Bruker SAINT'
_computing_molecular_graphics 'Bruker SHELXTL'
_computing_publication_material 'Bruker SHELXTL'
_computing_structure_refinement 'SHELXL-97 (Sheldrick, 2008)'
_computing_structure_solution 'SHELXS-97 (Sheldrick, 2008)'
_diffrn_ambient_temperature 153(2)
_diffrn_measured_fraction_theta_full 0.997
_diffrn_measured_fraction_theta_max 0.997
_diffrn_measurement_device_type 'Bruker APEX-II CCD'
_diffrn_measurement_method '\f and \w scans'
_diffrn_radiation_monochromator graphite
_diffrn_radiation_source 'fine-focus sealed tube'
_diffrn_radiation_type MoK\a
_diffrn_radiation_wavelength 0.71073
_diffrn_reflns_av_R_equivalents 0.0143
_diffrn_reflns_av_sigmaI/netI 0.0146
_diffrn_reflns_limit_h_max 15
_diffrn_reflns_limit_h_min -14
_diffrn_reflns_limit_k_max 23
_diffrn_reflns_limit_k_min -23
_diffrn_reflns_limit_l_max 23
_diffrn_reflns_limit_l_min -23
_diffrn_reflns_number 53449
_diffrn_reflns_theta_full 26.37
_diffrn_reflns_theta_max 26.37
_diffrn_reflns_theta_min 3.15
_exptl_absorpt_coefficient_mu 0.331
_exptl_absorpt_correction_T_max 0.9490
_exptl_absorpt_correction_T_min 0.8818
_exptl_absorpt_correction_type empirical
_exptl_absorpt_process_details 'Bruker SADABS'
_exptl_crystal_colour yellow
_exptl_crystal_density_diffrn 1.411
_exptl_crystal_density_meas ?
_exptl_crystal_density_method 'not measured'
_exptl_crystal_description plate
_exptl_crystal_F_000 1642
_exptl_crystal_size_max 0.39
_exptl_crystal_size_mid 0.37
_exptl_crystal_size_min 0.16
_refine_diff_density_max 2.208
_refine_diff_density_min -1.391
_refine_diff_density_rms 0.085
_refine_ls_extinction_coef 0
_refine_ls_extinction_method none
_refine_ls_goodness_of_fit_ref 0.979
_refine_ls_hydrogen_treatment constr
_refine_ls_matrix_type full
_refine_ls_number_parameters 961
_refine_ls_number_reflns 15417
_refine_ls_number_restraints 304
_refine_ls_restrained_S_all 0.972
_refine_ls_R_factor_all 0.0535
_refine_ls_R_factor_gt 0.0516
_refine_ls_shift/su_max 0.003
_refine_ls_shift/su_mean 0.001
_refine_ls_structure_factor_coef Fsqd
_refine_ls_weighting_details 'calc w=1/[\s^2^(Fo^2^)+(0.0782P)^2^+8.5548P] where P=(Fo^2^+2Fc^2^)/3'
_refine_ls_weighting_scheme calc
_refine_ls_wR_factor_gt 0.1385
_refine_ls_wR_factor_ref 0.1401
_reflns_number_gt 14634
_reflns_number_total 15417
_reflns_threshold_expression >2sigma(I)
_cod_data_source_file ic500636m_si_001.cif
_cod_data_source_block C73H73BF24N4O2Rh
_cod_depositor_comments
;
The following automatic conversions were performed:

'_symmetry_cell_setting' value 'Triclinic' changed to 'triclinic'
according to
/usr/data/users/saulius/crontab/automatic-downloads/rss-feeds/ACS/lib/dictionaries/cif_core.dic
dictionary named 'cif_core.dic' version 2.4.2 from 2011-04-26.

Automatic conversion script
Id: cif_fix_values 2281 2013-09-26 08:29:07Z andrius 

 Adding full bibliography for 4338347--4338348.cif.

The following automatic conversions were performed:

'_exptl_crystal_density_meas' value 'not measured' was changed to '?'
- the value is perceived as not measured.

Automatic conversion script
Id: cif_fix_values 3008 2015-01-20 13:52:24Z robertas 
;
_cod_original_sg_symbol_H-M P-1
_cod_database_code 4338348

loop_
_symmetry_equiv_pos_as_xyz
'x, y, z'
'-x, -y, -z'

loop_
_atom_site_label
_atom_site_type_symbol
_atom_site_fract_x
_atom_site_fract_y
_atom_site_fract_z
_atom_site_U_iso_or_equiv
_atom_site_adp_type
_atom_site_occupancy
_atom_site_symmetry_multiplicity
_atom_site_calc_flag
_atom_site_refinement_flags
Rh Rh 0.764162(16) 0.033044(11) 0.994668(10) 0.01882(7) Uani 1 1 d U
F1 F 0.0386(3) 0.31353(16) 0.15545(19) 0.0911(10) Uani 1 1 d U
F2 F -0.0577(3) 0.28061(14) 0.0476(2) 0.0896(10) Uani 1 1 d U
F3 F 0.1296(3) 0.33881(15) 0.06911(19) 0.0769(8) Uani 1 1 d U
F4 F -0.2342(3) 0.5439(3) 0.1045(3) 0.1307(17) Uani 1 1 d U
F5 F -0.1822(4) 0.4767(2) -0.00281(19) 0.1237(16) Uani 1 1 d U
F6 F -0.0930(3) 0.6001(2) 0.06297(18) 0.0907(9) Uani 1 1 d U
F7 F 0.6761(2) 0.8089(3) 0.35945(19) 0.1046(13) Uani 1 1 d U
F8 F 0.6187(4) 0.9087(2) 0.4064(3) 0.172(3) Uani 1 1 d U
F9 F 0.5824(2) 0.82106(18) 0.45238(13) 0.0671(7) Uani 1 1 d U
F10 F 0.3812(8) 0.8321(3) 0.1450(2) 0.224(4) Uani 1 1 d U
F11 F 0.2740(5) 0.7205(5) 0.0892(3) 0.278(5) Uani 1 1 d U
F12 F 0.4370(7) 0.7483(6) 0.0964(3) 0.222(4) Uani 1 1 d U
F13 F -0.2999(2) 0.6357(2) 0.33193(15) 0.0841(9) Uani 1 1 d U
F14 F -0.2767(2) 0.71533(17) 0.45188(15) 0.0664(7) Uani 1 1 d U
F15 F -0.2432(2) 0.60368(19) 0.4168(2) 0.0841(9) Uani 1 1 d U
F16 F 0.1200(5) 0.95069(19) 0.4177(3) 0.159(2) Uani 1 1 d U
F17 F 0.0813(5) 0.9558(2) 0.5240(3) 0.165(2) Uani 1 1 d U
F18 F 0.2315(4) 0.94121(19) 0.4901(3) 0.158(2) Uani 1 1 d U
F19 F 0.4071(3) 0.4410(2) 0.4104(2) 0.0948(10) Uani 1 1 d U
F20 F 0.4042(9) 0.4563(7) 0.3134(3) 0.323(5) Uani 1 1 d U
F21 F 0.5106(4) 0.5411(4) 0.4054(7) 0.293(5) Uani 1 1 d U
F22 F 0.2006(2) 0.66376(14) 0.62239(12) 0.0590(6) Uani 1 1 d U
F23 F 0.02943(19) 0.58626(13) 0.55774(11) 0.0478(5) Uani 1 1 d U
F24 F 0.1457(2) 0.53429(15) 0.58914(13) 0.0604(6) Uani 1 1 d U
O1 O 0.82557(16) -0.05983(11) 0.95723(11) 0.0260(4) Uani 1 1 d U
O2 O 0.63147(16) -0.02593(12) 1.03348(11) 0.0261(4) Uani 1 1 d U
N1 N 0.71618(19) 0.13351(13) 1.04878(12) 0.0213(4) Uani 1 1 d U
N2 N 0.86694(19) 0.08478(13) 1.09927(12) 0.0213(4) Uani 1 1 d U
N3 N 0.88548(19) 0.08505(13) 0.94054(12) 0.0214(4) Uani 1 1 d U
N4 N 0.66488(19) -0.00753(13) 0.89041(12) 0.0214(4) Uani 1 1 d U
C1 C 0.7478(3) -0.13654(17) 0.90663(18) 0.0333(6) Uani 1 1 d U
H1A H 0.6734 -0.1475 0.9264 0.050 Uiso 1 1 calc R
H1B H 0.7822 -0.1781 0.9028 0.050 Uiso 1 1 calc R
H1C H 0.7334 -0.1379 0.8552 0.050 Uiso 1 1 calc R
C2 C 0.6598(3) -0.05964(19) 1.08163(18) 0.0328(6) Uani 1 1 d U
H2A H 0.7170 -0.0863 1.0607 0.049 Uiso 1 1 calc R
H2B H 0.5884 -0.0998 1.0840 0.049 Uiso 1 1 calc R
H2C H 0.6937 -0.0164 1.1339 0.049 Uiso 1 1 calc R
C3 C 0.6386(2) 0.15494(17) 1.01817(15) 0.0260(5) Uani 1 1 d U
H3 H 0.6060 0.1240 0.9647 0.031 Uiso 1 1 calc R
C4 C 0.6039(3) 0.22015(18) 1.06082(16) 0.0292(6) Uani 1 1 d U
H4 H 0.5488 0.2333 1.0365 0.035 Uiso 1 1 calc R
C5 C 0.6494(3) 0.26661(17) 1.13922(16) 0.0285(6) Uani 1 1 d U
C6 C 0.7311(2) 0.24409(16) 1.17056(15) 0.0269(5) Uani 1 1 d U
H6 H 0.7650 0.2743 1.2239 0.032 Uiso 1 1 calc R
C7 C 0.7632(2) 0.17840(15) 1.12514(14) 0.0227(5) Uani 1 1 d U
C8 C 0.8497(2) 0.15118(15) 1.15367(15) 0.0230(5) Uani 1 1 d U
C9 C 0.9125(3) 0.18930(17) 1.22796(15) 0.0282(5) Uani 1 1 d U
H9 H 0.8989 0.2354 1.2655 0.034 Uiso 1 1 calc R
C10 C 0.9962(3) 0.16089(17) 1.24863(16) 0.0300(6) Uani 1 1 d U
C11 C 1.0131(3) 0.09373(18) 1.19077(17) 0.0300(6) Uani 1 1 d U
H11 H 1.0700 0.0729 1.2018 0.036 Uiso 1 1 calc R
C12 C 0.9476(2) 0.05734(16) 1.11750(16) 0.0261(5) Uani 1 1 d U
H12 H 0.9602 0.0114 1.0789 0.031 Uiso 1 1 calc R
C13 C 0.6120(3) 0.33776(19) 1.19098(18) 0.0369(7) Uani 1 1 d U
C14 C 0.5244(4) 0.3536(2) 1.1446(2) 0.0556(10) Uani 1 1 d U
H14A H 0.5609 0.3664 1.1038 0.083 Uiso 1 1 calc R
H14B H 0.5027 0.3996 1.1795 0.083 Uiso 1 1 calc R
H14C H 0.4537 0.3049 1.1210 0.083 Uiso 1 1 calc R
C15 C 0.5517(4) 0.3156(2) 1.2532(2) 0.0510(9) Uani 1 1 d U
H15A H 0.4839 0.2652 1.2279 0.076 Uiso 1 1 calc R
H15B H 0.5252 0.3598 1.2864 0.076 Uiso 1 1 calc R
H15C H 0.6078 0.3078 1.2848 0.076 Uiso 1 1 calc R
C16 C 0.7211(4) 0.4147(2) 1.2292(2) 0.0499(9) Uani 1 1 d U
H16A H 0.7775 0.4048 1.2586 0.075 Uiso 1 1 calc R
H16B H 0.6980 0.4598 1.2645 0.075 Uiso 1 1 calc R
H16C H 0.7577 0.4289 1.1891 0.075 Uiso 1 1 calc R
C17 C 1.0663(3) 0.2046(2) 1.33073(18) 0.0437(8) Uani 1 1 d U
C18 C 0.9790(4) 0.2087(3) 1.3890(2) 0.0633(11) Uani 1 1 d U
H18A H 0.9274 0.2368 1.3813 0.095 Uiso 1 1 calc R
H18B H 1.0229 0.2386 1.4420 0.095 Uiso 1 1 calc R
H18C H 0.9315 0.1534 1.3806 0.095 Uiso 1 1 calc R
C19 C 1.1396(4) 0.2912(3) 1.3449(3) 0.0665(12) Uani 1 1 d U
H19A H 1.1985 0.2895 1.3104 0.100 Uiso 1 1 calc R
H19B H 1.1792 0.3216 1.3990 0.100 Uiso 1 1 calc R
H19C H 1.0881 0.3180 1.3344 0.100 Uiso 1 1 calc R
C20 C 1.1443(5) 0.1599(3) 1.3436(3) 0.0764(15) Uani 1 1 d U
H20A H 1.0966 0.1030 1.3292 0.115 Uiso 1 1 calc R
H20B H 1.1802 0.1859 1.3984 0.115 Uiso 1 1 calc R
H20C H 1.2062 0.1622 1.3115 0.115 Uiso 1 1 calc R
C21 C 0.9986(2) 0.12854(16) 0.96957(16) 0.0249(5) Uani 1 1 d U
H21 H 1.0264 0.1415 1.0218 0.030 Uiso 1 1 calc R
C22 C 1.0775(2) 0.15566(16) 0.92653(17) 0.0279(5) Uani 1 1 d U
H22 H 1.1574 0.1868 0.9496 0.033 Uiso 1 1 calc R
C23 C 1.0402(2) 0.13753(17) 0.85001(17) 0.0280(5) Uani 1 1 d U
C24 C 0.9213(2) 0.09178(17) 0.82029(16) 0.0269(5) Uani 1 1 d U
H24 H 0.8917 0.0782 0.7682 0.032 Uiso 1 1 calc R
C25 C 0.8460(2) 0.06595(15) 0.86566(15) 0.0227(5) Uani 1 1 d U
C26 C 0.7203(2) 0.01536(16) 0.83800(14) 0.0230(5) Uani 1 1 d U
C27 C 0.6599(2) -0.00692(18) 0.76534(16) 0.0298(6) Uani 1 1 d U
H27 H 0.7005 0.0095 0.7294 0.036 Uiso 1 1 calc R
C28 C 0.5405(3) -0.05300(19) 0.74461(16) 0.0327(6) Uani 1 1 d U
C29 C 0.4869(2) -0.07538(18) 0.80003(17) 0.0314(6) Uani 1 1 d U
H29 H 0.4056 -0.1072 0.7884 0.038 Uiso 1 1 calc R
C30 C 0.5499(2) -0.05209(17) 0.87143(16) 0.0270(5) Uani 1 1 d U
H30 H 0.5110 -0.0680 0.9082 0.032 Uiso 1 1 calc R
C31 C 1.1227(3) 0.1637(2) 0.79856(19) 0.0394(7) Uani 1 1 d U
C32 C 1.0743(4) 0.2141(3) 0.7687(3) 0.0565(10) Uani 1 1 d U
H32A H 0.9956 0.1807 0.7382 0.085 Uiso 1 1 calc R
H32B H 1.1267 0.2319 0.7360 0.085 Uiso 1 1 calc R
H32C H 1.0697 0.2619 0.8128 0.085 Uiso 1 1 calc R
C33 C 1.2472(3) 0.2163(3) 0.8433(3) 0.0591(11) Uani 1 1 d U
H33A H 1.2443 0.2643 0.8878 0.089 Uiso 1 1 calc R
H33B H 1.2966 0.2336 0.8092 0.089 Uiso 1 1 calc R
H33C H 1.2805 0.1845 0.8617 0.089 Uiso 1 1 calc R
C34 C 1.1271(4) 0.0870(3) 0.7311(3) 0.0709(14) Uani 1 1 d U
H34A H 1.1595 0.0563 0.7514 0.106 Uiso 1 1 calc R
H34B H 1.1772 0.1026 0.6963 0.106 Uiso 1 1 calc R
H34C H 1.0474 0.0531 0.7024 0.106 Uiso 1 1 calc R
C35 C 0.4701(3) -0.0778(3) 0.6657(2) 0.0539(10) Uani 1 1 d U
C36 C 0.4394(7) -0.1677(3) 0.6197(3) 0.121(3) Uani 1 1 d U
H36A H 0.3958 -0.1844 0.5684 0.181 Uiso 1 1 calc R
H36B H 0.3905 -0.1964 0.6469 0.181 Uiso 1 1 calc R
H36C H 0.5116 -0.1811 0.6137 0.181 Uiso 1 1 calc R
C37 C 0.3593(4) -0.0519(5) 0.6800(3) 0.106(2) Uani 1 1 d U
H37A H 0.3166 -0.0628 0.6304 0.159 Uiso 1 1 calc R
H37B H 0.3836 0.0064 0.7143 0.159 Uiso 1 1 calc R
H37C H 0.3079 -0.0830 0.7043 0.159 Uiso 1 1 calc R
C38 C 0.5370(4) -0.0328(3) 0.6210(2) 0.0581(10) Uani 1 1 d U
H38A H 0.6078 -0.0470 0.6093 0.087 Uiso 1 1 calc R
H38B H 0.5595 0.0261 0.6524 0.087 Uiso 1 1 calc R
H38C H 0.4867 -0.0483 0.5724 0.087 Uiso 1 1 calc R
C39 C 0.4759(12) 0.4877(7) 0.0256(8) 0.176(6) Uani 1 1 d U
H39A H 0.5187 0.4563 0.0381 0.212 Uiso 1 1 calc R
H39B H 0.3928 0.4523 0.0044 0.212 Uiso 1 1 calc R
C40 C 0.4829(12) 0.5633(8) 0.0983(8) 0.176(5) Uani 1 1 d U
H40A H 0.5657 0.5961 0.1233 0.212 Uiso 1 1 calc R
H40B H 0.4466 0.5977 0.0855 0.212 Uiso 1 1 calc R
C41 C 0.427(2) 0.5364(11) 0.1417(13) 0.278(10) Uani 1 1 d U
H41A H 0.3674 0.4831 0.1101 0.417 Uiso 1 1 calc R
H41B H 0.3887 0.5742 0.1726 0.417 Uiso 1 1 calc R
H41C H 0.4815 0.5307 0.1763 0.417 Uiso 1 1 calc R
C111 C 0.0752(2) 0.55962(17) 0.23257(16) 0.0283(5) Uani 1 1 d U
C112 C 0.0818(3) 0.48136(18) 0.20263(18) 0.0336(6) Uani 1 1 d U
H112 H 0.1311 0.4690 0.2320 0.040 Uiso 1 1 calc R
C113 C 0.0181(3) 0.42083(19) 0.1308(2) 0.0409(7) Uani 1 1 d U
C114 C -0.0558(3) 0.4355(2) 0.0861(2) 0.0452(8) Uani 1 1 d U
H114 H -0.0990 0.3941 0.0373 0.054 Uiso 1 1 calc R
C115 C -0.0648(3) 0.5120(2) 0.11467(19) 0.0422(7) Uani 1 1 d U
C116 C -0.0013(3) 0.57227(18) 0.18636(17) 0.0330(6) Uani 1 1 d U
H116 H -0.0104 0.6241 0.2047 0.040 Uiso 1 1 calc R
C117 C 0.0333(4) 0.3397(2) 0.1008(3) 0.0568(10) Uani 1 1 d U
C118 C -0.1463(4) 0.5307(3) 0.0699(2) 0.0647(11) Uani 1 1 d U
C121 C 0.2729(2) 0.68954(16) 0.29216(16) 0.0276(5) Uani 1 1 d U
C122 C 0.3783(3) 0.73439(18) 0.34514(17) 0.0321(6) Uani 1 1 d U
H122 H 0.3842 0.7296 0.3927 0.039 Uiso 1 1 calc R
C123 C 0.4744(3) 0.78560(19) 0.33041(19) 0.0365(6) Uani 1 1 d U
C124 C 0.4693(3) 0.79507(19) 0.2623(2) 0.0390(7) Uani 1 1 d U
H124 H 0.5349 0.8304 0.2524 0.047 Uiso 1 1 calc R
C125 C 0.3665(3) 0.75189(19) 0.20905(19) 0.0379(7) Uani 1 1 d U
C126 C 0.2705(3) 0.69990(18) 0.22351(17) 0.0328(6) Uani 1 1 d U
H126 H 0.2012 0.6705 0.1856 0.039 Uiso 1 1 calc R
C127 C 0.5853(3) 0.8325(3) 0.3882(3) 0.0572(10) Uani 1 1 d U
C128 C 0.3574(4) 0.7627(2) 0.1360(2) 0.0544(10) Uani 1 1 d U
C131 C 0.0795(2) 0.69389(17) 0.35550(16) 0.0270(5) Uani 1 1 d U
C132 C -0.0388(3) 0.66068(18) 0.36032(16) 0.0296(6) Uani 1 1 d U
H132 H -0.0753 0.6032 0.3380 0.036 Uiso 1 1 calc R
C133 C -0.1050(3) 0.70904(19) 0.39676(17) 0.0337(6) Uani 1 1 d U
C134 C -0.0561(3) 0.7929(2) 0.42972(18) 0.0379(7) Uani 1 1 d U
H134 H -0.1018 0.8260 0.4536 0.046 Uiso 1 1 calc R
C135 C 0.0618(3) 0.82748(19) 0.42697(18) 0.0386(7) Uani 1 1 d U
C136 C 0.1275(3) 0.77861(17) 0.39049(17) 0.0322(6) Uani 1 1 d U
H136 H 0.2080 0.8040 0.3895 0.039 Uiso 1 1 calc R
C137 C -0.2312(3) 0.6667(2) 0.3992(2) 0.0476(8) Uani 1 1 d U
C138 C 0.1201(4) 0.9180(2) 0.4633(3) 0.0590(10) Uani 1 1 d U
C141 C 0.1977(2) 0.60169(16) 0.37295(16) 0.0268(5) Uani 1 1 d U
C142 C 0.2833(3) 0.56431(19) 0.35711(19) 0.0340(6) Uani 1 1 d U
H142 H 0.3178 0.5595 0.3119 0.041 Uiso 1 1 calc R
C143 C 0.3197(3) 0.5340(2) 0.4054(2) 0.0409(7) Uani 1 1 d U
C144 C 0.2737(3) 0.5407(2) 0.4726(2) 0.0385(7) Uani 1 1 d U
H144 H 0.2986 0.5200 0.5056 0.046 Uiso 1 1 calc R
C145 C 0.1903(3) 0.57839(18) 0.49017(17) 0.0318(6) Uani 1 1 d U
C146 C 0.1530(2) 0.60817(16) 0.44148(16) 0.0279(5) Uani 1 1 d U
H146 H 0.0955 0.6337 0.4553 0.033 Uiso 1 1 calc R
C147 C 0.4116(4) 0.4946(4) 0.3845(3) 0.0746(15) Uani 1 1 d U
C148 C 0.1415(3) 0.5897(2) 0.56379(18) 0.0400(7) Uani 1 1 d U
B1 B 0.1562(3) 0.63548(18) 0.31355(18) 0.0258(6) Uani 1 1 d U

loop_
_atom_site_aniso_label
_atom_site_aniso_U_11
_atom_site_aniso_U_22
_atom_site_aniso_U_33
_atom_site_aniso_U_23
_atom_site_aniso_U_13
_atom_site_aniso_U_12
Rh 0.01995(11) 0.02217(11) 0.01721(11) 0.00915(8) 0.00692(7) 0.00974(8)
F1 0.150(3) 0.0415(13) 0.096(2) 0.0356(14) 0.037(2) 0.0411(17)
F2 0.0788(18) 0.0308(12) 0.109(2) -0.0104(13) 0.0067(16) 0.0079(12)
F3 0.0743(17) 0.0490(13) 0.106(2) 0.0224(14) 0.0415(16) 0.0320(12)
F4 0.077(2) 0.255(6) 0.129(3) 0.121(4) 0.030(2) 0.094(3)
F5 0.168(4) 0.093(2) 0.0684(19) -0.0034(17) -0.064(2) 0.047(2)
F6 0.124(3) 0.090(2) 0.0693(18) 0.0389(16) -0.0109(17) 0.0468(19)
F7 0.0369(13) 0.207(4) 0.087(2) 0.089(2) 0.0175(13) 0.0272(18)
F8 0.161(4) 0.0562(18) 0.226(5) 0.061(2) -0.144(4) -0.047(2)
F9 0.0424(12) 0.0945(19) 0.0453(12) 0.0255(13) -0.0014(10) 0.0044(12)
F10 0.535(12) 0.103(3) 0.066(2) 0.059(2) 0.024(4) 0.121(5)
F11 0.187(4) 0.392(8) 0.160(4) 0.235(5) -0.111(4) -0.175(5)
F12 0.298(7) 0.422(11) 0.138(4) 0.211(6) 0.147(5) 0.245(8)
F13 0.0372(12) 0.127(3) 0.0557(15) 0.0198(15) -0.0023(11) 0.0113(14)
F14 0.0484(13) 0.0810(17) 0.0642(15) 0.0161(13) 0.0254(11) 0.0338(12)
F15 0.0498(14) 0.0879(19) 0.148(3) 0.075(2) 0.0479(17) 0.0315(14)
F16 0.271(6) 0.0395(16) 0.119(3) 0.0393(18) -0.053(3) -0.010(2)
F17 0.244(5) 0.0407(16) 0.150(4) -0.008(2) 0.102(4) 0.030(2)
F18 0.120(3) 0.0355(15) 0.226(5) -0.017(2) -0.076(3) 0.0099(17)
F19 0.086(2) 0.097(2) 0.157(3) 0.081(2) 0.042(2) 0.0673(19)
F20 0.528(11) 0.650(13) 0.124(3) 0.213(6) 0.196(5) 0.570(11)
F21 0.063(2) 0.164(4) 0.764(15) 0.271(7) 0.179(5) 0.078(3)
F22 0.0717(15) 0.0523(12) 0.0313(10) 0.0061(9) 0.0025(10) 0.0087(11)
F23 0.0510(11) 0.0552(12) 0.0373(10) 0.0204(9) 0.0201(9) 0.0166(9)
F24 0.0945(18) 0.0642(14) 0.0440(12) 0.0377(11) 0.0222(12) 0.0350(13)
O1 0.0247(9) 0.0234(9) 0.0282(9) 0.0068(7) 0.0056(7) 0.0118(7)
O2 0.0222(9) 0.0362(10) 0.0297(10) 0.0223(8) 0.0102(7) 0.0116(8)
N1 0.0247(10) 0.0246(10) 0.0201(10) 0.0118(8) 0.0095(8) 0.0120(8)
N2 0.0232(10) 0.0234(10) 0.0197(10) 0.0099(8) 0.0070(8) 0.0098(8)
N3 0.0239(10) 0.0218(10) 0.0215(10) 0.0099(8) 0.0089(8) 0.0104(8)
N4 0.0227(10) 0.0248(10) 0.0194(10) 0.0101(8) 0.0073(8) 0.0107(8)
C1 0.0333(15) 0.0253(13) 0.0348(15) 0.0062(11) 0.0020(12) 0.0106(11)
C2 0.0301(14) 0.0431(16) 0.0363(15) 0.0275(13) 0.0102(12) 0.0124(12)
C3 0.0299(13) 0.0322(14) 0.0221(12) 0.0141(11) 0.0075(10) 0.0151(11)
C4 0.0337(14) 0.0351(14) 0.0291(13) 0.0178(12) 0.0077(11) 0.0199(12)
C5 0.0359(14) 0.0274(13) 0.0305(13) 0.0148(11) 0.0127(11) 0.0178(11)
C6 0.0346(14) 0.0266(13) 0.0220(12) 0.0094(10) 0.0072(10) 0.0149(11)
C7 0.0265(12) 0.0241(12) 0.0213(12) 0.0118(10) 0.0079(9) 0.0107(10)
C8 0.0270(12) 0.0244(12) 0.0216(12) 0.0115(10) 0.0084(10) 0.0117(10)
C9 0.0353(14) 0.0275(13) 0.0224(12) 0.0079(10) 0.0052(10) 0.0151(11)
C10 0.0333(14) 0.0312(14) 0.0247(13) 0.0114(11) 0.0005(11) 0.0111(11)
C11 0.0303(14) 0.0330(14) 0.0311(14) 0.0142(12) 0.0029(11) 0.0161(11)
C12 0.0270(13) 0.0275(13) 0.0267(13) 0.0109(11) 0.0063(10) 0.0139(11)
C13 0.0518(18) 0.0347(15) 0.0349(15) 0.0139(13) 0.0134(13) 0.0297(14)
C14 0.081(3) 0.054(2) 0.048(2) 0.0158(17) 0.0104(19) 0.053(2)
C15 0.066(2) 0.058(2) 0.048(2) 0.0233(17) 0.0308(18) 0.0447(19)
C16 0.072(2) 0.0306(16) 0.047(2) 0.0111(14) 0.0108(17) 0.0250(16)
C17 0.0501(19) 0.0456(18) 0.0283(15) 0.0079(13) -0.0090(13) 0.0186(15)
C18 0.078(3) 0.085(3) 0.0272(17) 0.0206(19) 0.0009(17) 0.032(2)
C19 0.062(3) 0.056(2) 0.052(2) 0.0068(19) -0.0168(19) 0.0042(19)
C20 0.092(3) 0.081(3) 0.047(2) 0.005(2) -0.030(2) 0.050(3)
C21 0.0250(12) 0.0247(12) 0.0263(13) 0.0109(10) 0.0061(10) 0.0102(10)
C22 0.0229(12) 0.0266(13) 0.0347(14) 0.0139(11) 0.0072(10) 0.0079(10)
C23 0.0291(13) 0.0274(13) 0.0344(14) 0.0183(11) 0.0136(11) 0.0113(11)
C24 0.0291(13) 0.0306(13) 0.0250(12) 0.0149(11) 0.0093(10) 0.0109(11)
C25 0.0255(12) 0.0234(12) 0.0223(12) 0.0108(10) 0.0080(9) 0.0109(10)
C26 0.0257(12) 0.0255(12) 0.0207(12) 0.0103(10) 0.0091(9) 0.0116(10)
C27 0.0299(13) 0.0388(15) 0.0210(12) 0.0150(11) 0.0071(10) 0.0087(12)
C28 0.0318(14) 0.0407(16) 0.0230(13) 0.0131(12) 0.0026(11) 0.0098(12)
C29 0.0238(13) 0.0381(15) 0.0305(14) 0.0160(12) 0.0039(11) 0.0061(11)
C30 0.0231(12) 0.0331(14) 0.0268(13) 0.0150(11) 0.0073(10) 0.0089(11)
C31 0.0350(16) 0.0449(17) 0.0408(17) 0.0259(14) 0.0162(13) 0.0059(13)
C32 0.056(2) 0.066(2) 0.061(2) 0.050(2) 0.0113(18) 0.0072(19)
C33 0.0342(17) 0.083(3) 0.064(2) 0.049(2) 0.0161(16) 0.0002(18)
C34 0.073(3) 0.062(2) 0.067(3) 0.022(2) 0.054(2) 0.014(2)
C35 0.0421(18) 0.077(3) 0.0296(16) 0.0277(17) -0.0064(14) -0.0028(17)
C36 0.194(7) 0.063(3) 0.041(2) 0.018(2) -0.042(3) -0.032(3)
C37 0.047(2) 0.222(7) 0.080(3) 0.102(4) 0.004(2) 0.039(4)
C38 0.061(2) 0.077(3) 0.0348(18) 0.0325(19) -0.0048(16) 0.009(2)
C39 0.146(11) 0.109(8) 0.251(13) 0.042(7) -0.084(9) 0.069(8)
C40 0.170(11) 0.145(9) 0.232(13) 0.079(7) -0.006(9) 0.082(8)
C41 0.37(3) 0.252(18) 0.37(2) 0.221(17) 0.126(19) 0.192(19)
C111 0.0284(13) 0.0258(13) 0.0305(13) 0.0130(11) 0.0104(11) 0.0075(10)
C112 0.0356(15) 0.0281(14) 0.0393(16) 0.0164(12) 0.0138(12) 0.0106(12)
C113 0.0448(18) 0.0258(14) 0.0434(17) 0.0096(13) 0.0175(14) 0.0068(13)
C114 0.0448(18) 0.0358(16) 0.0352(16) 0.0032(13) 0.0054(14) 0.0038(14)
C115 0.0405(17) 0.0437(18) 0.0340(16) 0.0121(14) 0.0027(13) 0.0094(14)
C116 0.0342(15) 0.0295(14) 0.0324(14) 0.0113(12) 0.0060(11) 0.0098(12)
C117 0.063(2) 0.0289(16) 0.066(2) 0.0101(16) 0.0210(19) 0.0121(16)
C118 0.065(3) 0.073(3) 0.045(2) 0.014(2) -0.0114(19) 0.027(2)
C121 0.0287(13) 0.0246(12) 0.0314(14) 0.0138(11) 0.0089(11) 0.0088(10)
C122 0.0308(14) 0.0343(15) 0.0317(14) 0.0162(12) 0.0079(11) 0.0088(12)
C123 0.0312(15) 0.0350(15) 0.0394(16) 0.0154(13) 0.0074(12) 0.0067(12)
C124 0.0363(16) 0.0353(16) 0.0444(17) 0.0210(14) 0.0148(13) 0.0049(13)
C125 0.0440(17) 0.0343(15) 0.0351(15) 0.0189(13) 0.0098(13) 0.0074(13)
C126 0.0362(15) 0.0301(14) 0.0315(14) 0.0165(12) 0.0059(12) 0.0060(12)
C127 0.0348(18) 0.063(2) 0.064(2) 0.037(2) -0.0027(16) -0.0085(16)
C128 0.065(2) 0.053(2) 0.0417(19) 0.0335(17) 0.0084(17) -0.0024(18)
C131 0.0303(13) 0.0276(13) 0.0254(13) 0.0127(11) 0.0033(10) 0.0112(11)
C132 0.0305(14) 0.0295(13) 0.0286(13) 0.0112(11) 0.0049(11) 0.0116(11)
C133 0.0330(14) 0.0431(16) 0.0271(14) 0.0131(12) 0.0031(11) 0.0186(13)
C134 0.0472(17) 0.0425(16) 0.0310(15) 0.0128(13) 0.0053(13) 0.0285(14)
C135 0.0508(18) 0.0311(15) 0.0335(15) 0.0097(12) 0.0016(13) 0.0196(13)
C136 0.0341(15) 0.0271(13) 0.0348(15) 0.0136(12) 0.0027(12) 0.0093(11)
C137 0.0349(16) 0.063(2) 0.0446(18) 0.0162(17) 0.0109(14) 0.0255(16)
C138 0.072(3) 0.0322(17) 0.063(2) 0.0070(17) -0.001(2) 0.0231(18)
C141 0.0251(13) 0.0250(12) 0.0327(14) 0.0148(11) 0.0076(10) 0.0080(10)
C142 0.0314(14) 0.0393(16) 0.0414(16) 0.0229(13) 0.0156(12) 0.0170(12)
C143 0.0369(16) 0.0473(18) 0.0525(19) 0.0280(16) 0.0137(14) 0.0237(14)
C144 0.0397(17) 0.0430(17) 0.0427(17) 0.0253(14) 0.0050(13) 0.0176(14)
C145 0.0346(15) 0.0299(14) 0.0297(14) 0.0140(11) 0.0047(11) 0.0078(12)
C146 0.0272(13) 0.0269(13) 0.0301(13) 0.0122(11) 0.0061(11) 0.0099(11)
C147 0.069(3) 0.117(4) 0.108(4) 0.085(3) 0.055(3) 0.073(3)
C148 0.0516(19) 0.0384(16) 0.0287(15) 0.0150(13) 0.0060(13) 0.0127(14)
B1 0.0267(14) 0.0242(13) 0.0288(14) 0.0131(12) 0.0066(11) 0.0092(11)

loop_
_atom_type_symbol
_atom_type_description
_atom_type_scat_dispersion_real
_atom_type_scat_dispersion_imag
_atom_type_scat_source
C C 0.0033 0.0016 'International Tables Vol C Tables 4.2.6.8 and 6.1.1.4'
H H 0.0000 0.0000 'International Tables Vol C Tables 4.2.6.8 and 6.1.1.4'
B B 0.0013 0.0007 'International Tables Vol C Tables 4.2.6.8 and 6.1.1.4'
N N 0.0061 0.0033 'International Tables Vol C Tables 4.2.6.8 and 6.1.1.4'
O O 0.0106 0.0060 'International Tables Vol C Tables 4.2.6.8 and 6.1.1.4'
F F 0.0171 0.0103 'International Tables Vol C Tables 4.2.6.8 and 6.1.1.4'
Rh Rh -1.1178 0.9187 'International Tables Vol C Tables 4.2.6.8 and 6.1.1.4'

loop_
_geom_angle_atom_site_label_1
_geom_angle_atom_site_label_2
_geom_angle_atom_site_label_3
_geom_angle
_geom_angle_site_symmetry_1
O2 Rh O1 92.51(8) .
O2 Rh N2 90.94(8) .
O1 Rh N2 91.73(8) .
O2 Rh N4 92.52(8) .
O1 Rh N4 92.66(8) .
N2 Rh N4 174.29(8) .
O2 Rh N1 86.89(8) .
O1 Rh N1 171.36(8) .
N2 Rh N1 79.68(9) .
N4 Rh N1 95.97(8) .
O2 Rh N3 172.21(8) .
O1 Rh N3 86.78(8) .
N2 Rh N3 96.84(9) .
N4 Rh N3 79.77(9) .
N1 Rh N3 94.97(8) .
C1 O1 Rh 117.84(16) .
C2 O2 Rh 117.26(16) .
C3 N1 C7 118.2(2) .
C3 N1 Rh 126.70(18) .
C7 N1 Rh 114.87(16) .
C12 N2 C8 119.5(2) .
C12 N2 Rh 124.35(18) .
C8 N2 Rh 116.11(17) .
C21 N3 C25 118.7(2) .
C21 N3 Rh 126.17(18) .
C25 N3 Rh 114.81(17) .
C30 N4 C26 119.1(2) .
C30 N4 Rh 124.86(17) .
C26 N4 Rh 115.98(17) .
N1 C3 C4 122.9(2) .
C3 C4 C5 120.2(2) .
C6 C5 C4 116.5(2) .
C6 C5 C13 120.2(3) .
C4 C5 C13 123.2(3) .
C7 C6 C5 121.0(2) .
N1 C7 C6 121.2(2) .
N1 C7 C8 114.5(2) .
C6 C7 C8 124.3(2) .
N2 C8 C9 120.6(2) .
N2 C8 C7 114.4(2) .
C9 C8 C7 125.0(2) .
C8 C9 C10 120.8(2) .
C11 C10 C9 116.8(2) .
C11 C10 C17 123.1(3) .
C9 C10 C17 120.1(3) .
C12 C11 C10 120.3(3) .
N2 C12 C11 121.9(2) .
C14 C13 C16 109.2(3) .
C14 C13 C5 111.7(3) .
C16 C13 C5 109.2(3) .
C14 C13 C15 108.5(3) .
C16 C13 C15 110.3(3) .
C5 C13 C15 107.9(2) .
C20 C17 C10 111.9(3) .
C20 C17 C19 110.9(4) .
C10 C17 C19 108.5(3) .
C20 C17 C18 108.2(4) .
C10 C17 C18 108.7(3) .
C19 C17 C18 108.6(4) .
N3 C21 C22 122.6(2) .
C21 C22 C23 120.3(3) .
C24 C23 C22 116.5(2) .
C24 C23 C31 120.3(3) .
C22 C23 C31 123.1(3) .
C23 C24 C25 121.0(3) .
N3 C25 C24 120.9(2) .
N3 C25 C26 114.7(2) .
C24 C25 C26 124.4(2) .
N4 C26 C27 121.0(2) .
N4 C26 C25 114.6(2) .
C27 C26 C25 124.4(2) .
C28 C27 C26 120.8(2) .
C27 C28 C29 116.5(3) .
C27 C28 C35 122.5(3) .
C29 C28 C35 121.0(3) .
C30 C29 C28 121.0(3) .
N4 C30 C29 121.7(2) .
C33 C31 C23 111.8(3) .
C33 C31 C34 109.3(3) .
C23 C31 C34 108.3(3) .
C33 C31 C32 108.3(3) .
C23 C31 C32 108.4(3) .
C34 C31 C32 110.8(4) .
C36 C35 C38 110.1(4) .
C36 C35 C28 108.4(4) .
C38 C35 C28 112.6(3) .
C36 C35 C37 112.6(5) .
C38 C35 C37 105.1(4) .
C28 C35 C37 108.1(3) .
C39 C39 C40 107.7(13) 2_665
C41 C40 C39 104.8(14) .
C112 C111 C116 115.3(3) .
C112 C111 B1 124.1(3) .
C116 C111 B1 120.5(2) .
C111 C112 C113 122.0(3) .
C114 C113 C112 121.3(3) .
C114 C113 C117 119.5(3) .
C112 C113 C117 119.2(3) .
C113 C114 C115 117.9(3) .
C114 C115 C116 120.8(3) .
C114 C115 C118 120.3(3) .
C116 C115 C118 118.9(3) .
C111 C116 C115 122.7(3) .
F3 C117 F1 106.7(4) .
F3 C117 F2 107.2(3) .
F1 C117 F2 103.6(3) .
F3 C117 C113 113.1(3) .
F1 C117 C113 112.9(3) .
F2 C117 C113 112.7(4) .
F4 C118 F5 111.5(4) .
F4 C118 F6 103.5(5) .
F5 C118 F6 102.5(4) .
F4 C118 C115 112.7(4) .
F5 C118 C115 113.6(4) .
F6 C118 C115 112.1(4) .
C122 C121 C126 115.8(3) .
C122 C121 B1 121.6(2) .
C126 C121 B1 122.4(3) .
C121 C122 C123 122.2(3) .
C124 C123 C122 120.8(3) .
C124 C123 C127 118.4(3) .
C122 C123 C127 120.7(3) .
C123 C124 C125 118.4(3) .
C124 C125 C126 120.8(3) .
C124 C125 C128 119.5(3) .
C126 C125 C128 119.7(3) .
C125 C126 C121 122.1(3) .
F8 C127 F9 109.1(4) .
F8 C127 F7 105.2(4) .
F9 C127 F7 102.9(3) .
F8 C127 C123 112.7(4) .
F9 C127 C123 114.7(3) .
F7 C127 C123 111.3(4) .
F11 C128 F10 110.6(6) .
F11 C128 F12 100.3(6) .
F10 C128 F12 96.1(6) .
F11 C128 C125 118.1(3) .
F10 C128 C125 115.0(4) .
F12 C128 C125 113.6(4) .
C136 C131 C132 115.7(3) .
C136 C131 B1 123.0(3) .
C132 C131 B1 121.3(2) .
C133 C132 C131 122.2(3) .
C134 C133 C132 121.0(3) .
C134 C133 C137 121.3(3) .
C132 C133 C137 117.7(3) .
C133 C134 C135 118.0(3) .
C134 C135 C136 120.7(3) .
C134 C135 C138 120.3(3) .
C136 C135 C138 119.0(3) .
C135 C136 C131 122.4(3) .
F13 C137 F14 107.6(3) .
F13 C137 F15 105.2(4) .
F14 C137 F15 106.0(3) .
F13 C137 C133 112.6(3) .
F14 C137 C133 112.8(3) .
F15 C137 C133 112.0(3) .
F16 C138 F17 108.6(5) .
F16 C138 F18 103.2(5) .
F17 C138 F18 101.5(5) .
F16 C138 C135 114.6(4) .
F17 C138 C135 114.6(4) .
F18 C138 C135 113.0(3) .
C142 C141 C146 115.5(3) .
C142 C141 B1 120.5(2) .
C146 C141 B1 123.9(2) .
C141 C142 C143 122.3(3) .
C144 C143 C142 121.0(3) .
C144 C143 C147 119.7(3) .
C142 C143 C147 119.3(3) .
C143 C144 C145 117.8(3) .
C144 C145 C146 121.2(3) .
C144 C145 C148 119.6(3) .
C146 C145 C148 119.2(3) .
C145 C146 C141 122.1(3) .
F21 C147 F20 104.4(7) .
F21 C147 F19 105.5(5) .
F20 C147 F19 103.3(6) .
F21 C147 C143 114.5(5) .
F20 C147 C143 112.9(4) .
F19 C147 C143 115.1(4) .
F24 C148 F23 106.6(3) .
F24 C148 F22 106.6(3) .
F23 C148 F22 104.8(3) .
F24 C148 C145 113.0(3) .
F23 C148 C145 113.2(3) .
F22 C148 C145 112.0(3) .
C131 B1 C121 108.5(2) .
C131 B1 C141 109.8(2) .
C121 B1 C141 109.5(2) .
C131 B1 C111 109.0(2) .
C121 B1 C111 108.8(2) .
C141 B1 C111 111.2(2) .

loop_
_geom_bond_atom_site_label_1
_geom_bond_atom_site_label_2
_geom_bond_distance
_geom_bond_site_symmetry_2
Rh O2 2.0015(18) .
Rh O1 2.0026(18) .
Rh N2 2.017(2) .
Rh N4 2.022(2) .
Rh N1 2.048(2) .
Rh N3 2.049(2) .
F1 C117 1.330(5) .
F2 C117 1.338(5) .
F3 C117 1.326(5) .
F4 C118 1.300(6) .
F5 C118 1.316(5) .
F6 C118 1.345(6) .
F7 C127 1.355(6) .
F8 C127 1.276(5) .
F9 C127 1.326(5) .
F10 C128 1.203(5) .
F11 C128 1.164(5) .
F12 C128 1.264(7) .
F13 C137 1.316(4) .
F14 C137 1.327(4) .
F15 C137 1.341(5) .
F16 C138 1.256(6) .
F17 C138 1.283(6) .
F18 C138 1.303(6) .
F19 C147 1.289(5) .
F20 C147 1.242(8) .
F21 C147 1.195(8) .
F22 C148 1.358(4) .
F23 C148 1.337(4) .
F24 C148 1.338(4) .
O1 C1 1.396(3) .
O2 C2 1.402(3) .
N1 C3 1.337(3) .
N1 C7 1.359(3) .
N2 C12 1.337(3) .
N2 C8 1.358(3) .
N3 C21 1.332(3) .
N3 C25 1.359(3) .
N4 C30 1.341(3) .
N4 C26 1.356(3) .
C3 C4 1.381(4) .
C4 C5 1.389(4) .
C5 C6 1.398(4) .
C5 C13 1.531(4) .
C6 C7 1.383(4) .
C7 C8 1.480(3) .
C8 C9 1.380(4) .
C9 C10 1.400(4) .
C10 C11 1.392(4) .
C10 C17 1.527(4) .
C11 C12 1.379(4) .
C13 C14 1.536(5) .
C13 C16 1.533(5) .
C13 C15 1.538(5) .
C17 C20 1.523(5) .
C17 C19 1.526(6) .
C17 C18 1.545(6) .
C21 C22 1.387(4) .
C22 C23 1.387(4) .
C23 C24 1.398(4) .
C23 C31 1.529(4) .
C24 C25 1.387(4) .
C25 C26 1.477(4) .
C26 C27 1.389(4) .
C27 C28 1.392(4) .
C28 C29 1.393(4) .
C28 C35 1.530(4) .
C29 C30 1.377(4) .
C31 C33 1.530(5) .
C31 C34 1.531(5) .
C31 C32 1.534(5) .
C35 C36 1.497(7) .
C35 C38 1.520(5) .
C35 C37 1.558(7) .
C39 C39 1.32(3) 2_665
C39 C40 1.527(18) .
C40 C41 1.247(18) .
C111 C112 1.397(4) .
C111 C116 1.401(4) .
C111 B1 1.649(4) .
C112 C113 1.396(5) .
C113 C114 1.382(5) .
C113 C117 1.491(5) .
C114 C115 1.378(5) .
C115 C116 1.393(4) .
C115 C118 1.498(5) .
C121 C122 1.402(4) .
C121 C126 1.400(4) .
C121 B1 1.642(4) .
C122 C123 1.388(4) .
C123 C124 1.384(5) .
C123 C127 1.493(5) .
C124 C125 1.380(5) .
C125 C126 1.392(4) .
C125 C128 1.494(4) .
C131 C136 1.394(4) .
C131 C132 1.400(4) .
C131 B1 1.640(4) .
C132 C133 1.391(4) .
C133 C134 1.381(5) .
C133 C137 1.505(5) .
C134 C135 1.389(5) .
C135 C136 1.394(4) .
C135 C138 1.495(5) .
C141 C142 1.401(4) .
C141 C146 1.399(4) .
C141 B1 1.644(4) .
C142 C143 1.392(4) .
C143 C144 1.383(5) .
C143 C147 1.498(5) .
C144 C145 1.382(4) .
C145 C146 1.395(4) .
C145 C148 1.496(4) .
